data_2206062
loop_
_publ_author_name
'Dornhaus, Franz'
'Lerner, Hans-Wolfram'
'Bolte, Michael'

_publ_section_title
;
 The `absolute structure' of dimethyldiphenylphosphonium iodide
;
_journal_issue 6
_journal_name_full 'Acta Crystallographica Section E'
_journal_page_first o1657
_journal_page_last o1658
_journal_paper_doi 10.1107/S1600536805013012
_journal_volume 61
_journal_year 2005
_chemical_formula_iupac 'C14 H16 P +, I -'
_chemical_formula_moiety 'C14 H16 P +, I -'
_chemical_formula_sum 'C14 H16 I P'
_chemical_formula_weight 342.14
_chemical_name_systematic
;
dimethyldiphenylphosphonium iodide
;
_space_group_IT_number 178
_symmetry_cell_setting hexagonal
_symmetry_space_group_name_Hall 'P 61 2 (0 0 5)'
_symmetry_space_group_name_H-M 'P 61 2 2'
_atom_sites_solution_hydrogens geom
_atom_sites_solution_primary direct
_atom_sites_solution_secondary difmap
_audit_creation_method SHELXL-97
_cell_angle_alpha 90.00
_cell_angle_beta 90.00
_cell_angle_gamma 120.00
_cell_formula_units_Z 6
_cell_length_a 11.7463(6)
_cell_length_b 11.7463(6)
_cell_length_c 18.2841(10)
_cell_measurement_reflns_used 28706
_cell_measurement_temperature 173(2)
_cell_measurement_theta_max 26.7
_cell_measurement_theta_min 3.6
_cell_volume 2184.8(2)
_computing_cell_refinement X-AREA
_computing_data_collection 'X-AREA (Stoe & Cie, 2001)'
_computing_data_reduction X-AREA
_computing_molecular_graphics 'XP in SHELXTL-Plus (Sheldrick, 1991)'
_computing_publication_material 'SHELXL97 and PLATON (Spek, 2003)'
_computing_structure_refinement 'SHELXL97 (Sheldrick, 1997)'
_computing_structure_solution 'SHELXS97 (Sheldrick, 1990)'
_diffrn_ambient_temperature 173(2)
_diffrn_measured_fraction_theta_full 0.994
_diffrn_measured_fraction_theta_max 0.995
_diffrn_measurement_device_type 'Stoe IPDS-II two-circle'
_diffrn_measurement_method \w
_diffrn_radiation_monochromator graphite
_diffrn_radiation_source 'fine-focus sealed tube'
_diffrn_radiation_type MoK\a
_diffrn_radiation_wavelength 0.71073
_diffrn_reflns_av_R_equivalents 0.0324
_diffrn_reflns_av_sigmaI/netI 0.0114
_diffrn_reflns_limit_h_max 14
_diffrn_reflns_limit_h_min -14
_diffrn_reflns_limit_k_max 14
_diffrn_reflns_limit_k_min -14
_diffrn_reflns_limit_l_max 18
_diffrn_reflns_limit_l_min -22
_diffrn_reflns_number 15434
_diffrn_reflns_theta_full 25.00
_diffrn_reflns_theta_max 26.28
_diffrn_reflns_theta_min 3.64
_diffrn_standards_decay_% 0
_diffrn_standards_interval_count 0
_diffrn_standards_interval_time 0
_diffrn_standards_number 0
_exptl_absorpt_coefficient_mu 2.282
_exptl_absorpt_correction_T_max 0.6976
_exptl_absorpt_correction_T_min 0.6336
_exptl_absorpt_correction_type multi-scan
_exptl_absorpt_process_details '(MULABS; Spek, 2003; Blessing, 1995)'
_exptl_crystal_colour colourless
_exptl_crystal_density_diffrn 1.560
_exptl_crystal_density_method 'not measured'
_exptl_crystal_description block
_exptl_crystal_F_000 1008
_exptl_crystal_size_max 0.22
_exptl_crystal_size_mid 0.20
_exptl_crystal_size_min 0.17
_refine_diff_density_max 0.231
_refine_diff_density_min -0.676
_refine_ls_abs_structure_details 'Flack, (1983) 546 Friedel pairs'
_refine_ls_abs_structure_Flack -0.02(3)
_refine_ls_extinction_method none
_refine_ls_goodness_of_fit_ref 1.195
_refine_ls_hydrogen_treatment constr
_refine_ls_matrix_type full
_refine_ls_number_parameters 74
_refine_ls_number_reflns 1475
_refine_ls_number_restraints 0
_refine_ls_restrained_S_all 1.195
_refine_ls_R_factor_all 0.0207
_refine_ls_R_factor_gt 0.0198
_refine_ls_shift/su_max 0.001
_refine_ls_shift/su_mean 0.000
_refine_ls_structure_factor_coef Fsqd
_refine_ls_weighting_details 'calc w = 1/[\s^2^(Fo^2^)+(0.0253P)^2^+0.9694P] where P = (Fo^2^+2Fc^2^)/3'
_refine_ls_weighting_scheme calc
_refine_ls_wR_factor_gt 0.0469
_refine_ls_wR_factor_ref 0.0473
_reflns_number_gt 1445
_reflns_number_total 1475
_reflns_threshold_expression I>2\s(I)
_cod_data_source_file sj6077.cif
_cod_data_source_block I
_cod_depositor_comments
;
The following automatic conversions were performed:
'_symmetry_cell_setting' value 'Hexagonal' changed to 'hexagonal'
according to '/home/saulius/struct/CIF-dictionaries/cif_core.dic'
dictionary named 'cif_core.dic' version 2.4.1 from 2010-06-29.

Automatic conversion script
Id: cif_fix_enum 1527 2010-12-29 10:47:43Z saulius 

The following automatic conversions were performed:

'_symmetry_cell_setting' value 'Hexagonal' changed to 'hexagonal'
according to /home/saulius/struct/CIF-dictionaries/cif_core.dic
dictionary named 'cif_core.dic' version 2.4.1 from 2010-06-29.

Automatic conversion script
Id: cif_fix_values 1715 2011-07-08 13:25:40Z adriana 
;
_cod_original_sg_symbol_Hall 'P 61 2 (0 0 -1)'
_cod_database_code 2206062
_cod_database_fobs_code 2206062

loop_
_symmetry_equiv_pos_as_xyz
'x, y, z'
'x-y, x, z+1/6'
'-y, x-y, z+1/3'
'-x, -y, z+1/2'
'-x+y, -x, z+2/3'
'y, -x+y, z+5/6'
'-y, -x, -z+5/6'
'x-y, -y, -z'
'x, x-y, -z+1/6'
'y, x, -z+1/3'
'-x+y, y, -z+1/2'
'-x, -x+y, -z+2/3'

loop_
_atom_site_label
_atom_site_fract_x
_atom_site_fract_y
_atom_site_fract_z
_atom_site_U_iso_or_equiv
_atom_site_adp_type
_atom_site_calc_flag
_atom_site_refinement_flags
_atom_site_occupancy
_atom_site_type_symbol
I1 0.0000 0.53561(2) 0.3333 0.03190(9) Uani d S 1 I
P1 0.57224(4) 0.42776(4) 0.4167 0.01702(17) Uani d S 1 P
C1 0.3972(2) 0.3570(2) 0.42262(14) 0.0243(5) Uani d . 1 C
C2 0.3231(3) 0.2622(3) 0.47462(17) 0.0429(8) Uani d . 1 C
H2 0.3641 0.2342 0.5094 0.052 Uiso calc R 1 H
C3 0.1860(4) 0.2087(4) 0.4746(2) 0.0628(12) Uani d . 1 C
H3 0.1335 0.1434 0.5095 0.075 Uiso calc R 1 H
C4 0.1269(3) 0.2507(4) 0.4240(2) 0.0628(12) Uani d . 1 C
H4 0.0342 0.2143 0.4248 0.075 Uiso calc R 1 H
C5 0.2010(3) 0.3445(4) 0.3728(2) 0.0531(10) Uani d . 1 C
H5 0.1596 0.3726 0.3383 0.064 Uiso calc R 1 H
C6 0.3363(3) 0.3979(3) 0.37155(18) 0.0353(6) Uani d . 1 C
H6 0.3877 0.4623 0.3360 0.042 Uiso calc R 1 H
C7 0.6366(3) 0.3906(2) 0.49560(14) 0.0276(5) Uani d . 1 C
H7A 0.6165 0.4258 0.5392 0.041 Uiso calc R 1 H
H7B 0.7321 0.4304 0.4907 0.041 Uiso calc R 1 H
H7C 0.5966 0.2950 0.5003 0.041 Uiso calc R 1 H

loop_
_atom_site_aniso_label
_atom_site_aniso_U_11
_atom_site_aniso_U_22
_atom_site_aniso_U_33
_atom_site_aniso_U_12
_atom_site_aniso_U_13
_atom_site_aniso_U_23
I1 0.02322(12) 0.03242(11) 0.03698(13) 0.01161(6) -0.01088(10) -0.00544(5)
P1 0.0169(3) 0.0169(3) 0.0189(4) 0.0096(3) -0.0014(3) -0.0014(3)
C1 0.0210(11) 0.0233(11) 0.0292(12) 0.0116(9) -0.0014(10) -0.0114(9)
C2 0.0306(16) 0.0479(18) 0.0329(14) 0.0065(14) 0.0099(12) -0.0058(13)
C3 0.0350(18) 0.070(3) 0.052(2) 0.0026(17) 0.0197(16) -0.0214(18)
C4 0.0218(14) 0.084(3) 0.078(3) 0.0227(16) -0.0055(17) -0.054(2)
C5 0.0327(16) 0.059(2) 0.082(2) 0.0330(15) -0.0223(18) -0.041(2)
C6 0.0305(14) 0.0319(14) 0.0506(16) 0.0209(12) -0.0133(12) -0.0150(13)
C7 0.0349(13) 0.0238(12) 0.0263(12) 0.0164(11) -0.0052(12) 0.0005(11)

loop_
_atom_type_symbol
_atom_type_description
_atom_type_scat_dispersion_real
_atom_type_scat_dispersion_imag
_atom_type_scat_source
C C 0.0033 0.0016 'International Tables Vol C Tables 4.2.6.8 and 6.1.1.4'
H H 0.0000 0.0000 'International Tables Vol C Tables 4.2.6.8 and 6.1.1.4'
I I -0.4742 1.8119 'International Tables Vol C Tables 4.2.6.8 and 6.1.1.4'
P P 0.1023 0.0942 'International Tables Vol C Tables 4.2.6.8 and 6.1.1.4'

loop_
_geom_angle_atom_site_label_1
_geom_angle_atom_site_label_2
_geom_angle_atom_site_label_3
_geom_angle_site_symmetry_1
_geom_angle_site_symmetry_3
_geom_angle
C7 P1 C7 7_665 . 109.13(17)
C7 P1 C1 7_665 7_665 111.43(12)
C7 P1 C1 . 7_665 108.63(11)
C7 P1 C1 7_665 . 108.63(11)
C7 P1 C1 . . 111.43(12)
C1 P1 C1 7_665 . 107.59(15)
C2 C1 C6 . . 120.6(3)
C2 C1 P1 . . 121.8(2)
C6 C1 P1 . . 117.7(2)
C1 C2 C3 . . 118.5(4)
C1 C2 H2 . . 120.8
C3 C2 H2 . . 120.8
C4 C3 C2 . . 120.5(4)
C4 C3 H3 . . 119.8
C2 C3 H3 . . 119.8
C5 C4 C3 . . 120.7(3)
C5 C4 H4 . . 119.7
C3 C4 H4 . . 119.7
C4 C5 C6 . . 119.8(3)
C4 C5 H5 . . 120.1
C6 C5 H5 . . 120.1
C5 C6 C1 . . 120.1(3)
C5 C6 H6 . . 120.0
C1 C6 H6 . . 120.0
P1 C7 H7A . . 109.5
P1 C7 H7B . . 109.5
H7A C7 H7B . . 109.5
P1 C7 H7C . . 109.5
H7A C7 H7C . . 109.5
H7B C7 H7C . . 109.5

loop_
_geom_bond_atom_site_label_1
_geom_bond_atom_site_label_2
_geom_bond_site_symmetry_2
_geom_bond_distance
P1 C7 7_665 1.782(3)
P1 C7 . 1.782(3)
P1 C1 7_665 1.794(3)
P1 C1 . 1.794(3)
C1 C2 . 1.390(4)
C1 C6 . 1.400(4)
C2 C3 . 1.406(5)
C2 H2 . 0.9500
C3 C4 . 1.387(6)
C3 H3 . 0.9500
C4 C5 . 1.375(6)
C4 H4 . 0.9500
C5 C6 . 1.387(4)
C5 H5 . 0.9500
C6 H6 . 0.9500
C7 H7A . 0.9800
C7 H7B . 0.9800
C7 H7C . 0.9800

loop_
_geom_hbond_atom_site_label_D
_geom_hbond_atom_site_label_H
_geom_hbond_atom_site_label_A
_geom_hbond_site_symmetry_A
_geom_hbond_distance_DH
_geom_hbond_distance_HA
_geom_hbond_distance_DA
_geom_hbond_angle_DHA
C7 H7C I1 2_655 0.98 3.01 3.983(2) 174

loop_
_geom_torsion_atom_site_label_1
_geom_torsion_atom_site_label_2
_geom_torsion_atom_site_label_3
_geom_torsion_atom_site_label_4
_geom_torsion_site_symmetry_1
_geom_torsion
C7 P1 C1 C2 7_665 106.9(2)
C7 P1 C1 C2 . -13.4(3)
C1 P1 C1 C2 7_665 -132.3(3)
C7 P1 C1 C6 7_665 -71.5(2)
C7 P1 C1 C6 . 168.29(19)
C1 P1 C1 C6 7_665 49.31(17)
C6 C1 C2 C3 . 0.0(4)
P1 C1 C2 C3 . -178.3(2)
C1 C2 C3 C4 . -0.4(5)
C2 C3 C4 C5 . 0.4(5)
C3 C4 C5 C6 . 0.0(5)
C4 C5 C6 C1 . -0.4(4)
C2 C1 C6 C5 . 0.4(4)
P1 C1 C6 C5 . 178.8(2)
